data_4115004
loop_
_publ_author_name
'Xiangyang Liang'
'John A. Parkinson'
'Michael Weish\"aupl'
'Robert O. Gould'
'Stephen J. Paisey'
'Hye-seo Park'
'Tina M. Hunter'
'Claudia A. Blindauer'
'Simon Parsons'
'Peter J. Sadler'

_publ_section_title
;
 Structure and Dynamics of Metallomacrocycles: Recognition of Zinc
 Xylyl-Bicyclam by an HIV Coreceptor
;
_journal_name_full 'Journal of the American Chemical Society'
_journal_page_first 9105
_journal_page_last 9112
_journal_paper_doi 10.1021/ja0260723
_journal_volume 124
_journal_year 2002
_chemical_formula_sum 'C36 H74 N8 O8 Zn2'
_chemical_formula_weight 877.77
_chemical_name_systematic
; 
 ? 
;
_space_group_IT_number 2
_symmetry_cell_setting triclinic
_symmetry_space_group_name_Hall '-P 1'
_symmetry_space_group_name_H-M 'P -1'
_atom_sites_solution_hydrogens geom
_atom_sites_solution_primary direct
_atom_sites_solution_secondary difmap
_audit_creation_method SHELXL-97
_cell_angle_alpha 105.741(3)
_cell_angle_beta 101.629(3)
_cell_angle_gamma 94.304(4)
_cell_formula_units_Z 1
_cell_length_a 9.6516(19)
_cell_length_b 10.089(2)
_cell_length_c 14.429(3)
_cell_measurement_reflns_used 3187
_cell_measurement_temperature 150(2)
_cell_measurement_theta_max 26
_cell_measurement_theta_min 2
_cell_volume 1312.0(5)
_computing_cell_refinement 'Bruker SMART'
_computing_data_collection 'Bruker SMART'
_computing_data_reduction 'Bruker SHELXTL'
_computing_molecular_graphics 'Bruker SHELXTL'
_computing_publication_material 'Bruker SHELXTL'
_computing_structure_refinement 'SHELXL-97 (Sheldrick, 1997)'
_computing_structure_solution 'SHELXS-97 (Sheldrick, 1990)'
_diffrn_ambient_temperature 150(2)
_diffrn_measured_fraction_theta_full 0.974
_diffrn_measured_fraction_theta_max 0.974
_diffrn_measurement_device_type 'CCD area detector'
_diffrn_measurement_method 'phi and omega scans'
_diffrn_radiation_monochromator graphite
_diffrn_radiation_source 'fine-focus sealed tube'
_diffrn_radiation_type MoK\a
_diffrn_radiation_wavelength 0.71073
_diffrn_reflns_av_R_equivalents 0.0200
_diffrn_reflns_av_sigmaI/netI 0.0499
_diffrn_reflns_limit_h_max 11
_diffrn_reflns_limit_h_min -12
_diffrn_reflns_limit_k_max 12
_diffrn_reflns_limit_k_min -12
_diffrn_reflns_limit_l_max 17
_diffrn_reflns_limit_l_min -15
_diffrn_reflns_number 8482
_diffrn_reflns_theta_full 26.38
_diffrn_reflns_theta_max 26.38
_diffrn_reflns_theta_min 1.51
_exptl_absorpt_coefficient_mu 0.960
_exptl_absorpt_correction_T_max 0.9101
_exptl_absorpt_correction_T_min 0.8538
_exptl_absorpt_correction_type 'Bruker SADABS'
_exptl_crystal_colour colourless
_exptl_crystal_density_diffrn 1.111
_exptl_crystal_description block
_exptl_crystal_F_000 470
_exptl_crystal_size_max 0.17
_exptl_crystal_size_mid 0.12
_exptl_crystal_size_min 0.10
_refine_diff_density_max 1.495
_refine_diff_density_min -0.220
_refine_diff_density_rms 0.068
_refine_ls_extinction_method none
_refine_ls_goodness_of_fit_ref 0.929
_refine_ls_hydrogen_treatment mixed
_refine_ls_matrix_type full
_refine_ls_number_parameters 292
_refine_ls_number_reflns 5226
_refine_ls_number_restraints 28
_refine_ls_restrained_S_all 0.941
_refine_ls_R_factor_all 0.0593
_refine_ls_R_factor_gt 0.0471
_refine_ls_shift/su_max 0.014
_refine_ls_shift/su_mean 0.001
_refine_ls_structure_factor_coef Fsqd
_refine_ls_weighting_details 'calc w=1/[\s^2^(Fo^2^)+(0.0723P)^2^+0.0000P] where P=(Fo^2^+2Fc^2^)/3'
_refine_ls_weighting_scheme calc
_refine_ls_wR_factor_gt 0.1122
_refine_ls_wR_factor_ref 0.1159
_reflns_number_gt 3995
_reflns_number_total 5226
_reflns_threshold_expression >2sigma(I)
_cod_data_source_file ja0260723_s3.cif
_cod_data_source_block znxl39
_cod_original_cell_volume 1311.9(4)
_cod_database_code 4115004

loop_
_symmetry_equiv_pos_as_xyz
'x, y, z'
'-x, -y, -z'

loop_
_atom_site_label
_atom_site_type_symbol
_atom_site_fract_x
_atom_site_fract_y
_atom_site_fract_z
_atom_site_U_iso_or_equiv
_atom_site_adp_type
_atom_site_occupancy
_atom_site_symmetry_multiplicity
_atom_site_calc_flag
_atom_site_refinement_flags
Zn1 Zn 0.40494(3) 0.86719(3) -0.25945(2) 0.03611(13) Uani 1 1 d .
N1 N 0.4756(3) 0.6982(2) -0.19340(16) 0.0385(5) Uani 1 1 d .
C2 C 0.6312(3) 0.7275(4) -0.1752(2) 0.0490(8) Uani 1 1 d .
H2A H 0.6611 0.6923 -0.2381 0.059 Uiso 1 1 calc R
H2B H 0.6760 0.6781 -0.1287 0.059 Uiso 1 1 calc R
C3 C 0.6823(3) 0.8815(4) -0.1321(2) 0.0551(9) Uani 1 1 d .
H3A H 0.6533 0.9173 -0.0689 0.066 Uiso 1 1 calc R
H3B H 0.7878 0.8985 -0.1187 0.066 Uiso 1 1 calc R
N4 N 0.6187(3) 0.9549(3) -0.20404(17) 0.0452(6) Uani 1 1 d .
H4 H 0.6636 0.9332 -0.2565 0.054 Uiso 1 1 calc R
C5 C 0.6428(4) 1.1059(4) -0.1623(3) 0.0636(10) Uani 1 1 d .
H5A H 0.7459 1.1369 -0.1325 0.076 Uiso 1 1 calc R
H5B H 0.5905 1.1331 -0.1092 0.076 Uiso 1 1 calc R
C6 C 0.5937(4) 1.1768(4) -0.2400(3) 0.0699(11) Uani 1 1 d .
H6A H 0.6332 1.1353 -0.2979 0.084 Uiso 1 1 calc R
H6B H 0.6359 1.2759 -0.2133 0.084 Uiso 1 1 calc R
C7 C 0.4335(5) 1.1703(4) -0.2762(3) 0.0715(11) Uani 1 1 d .
H7A H 0.3934 1.2116 -0.2186 0.086 Uiso 1 1 calc R
H7B H 0.4163 1.2284 -0.3216 0.086 Uiso 1 1 calc R
N8 N 0.3550(3) 1.0288(3) -0.3281(2) 0.0558(7) Uani 1 1 d .
H8B H 0.2584 1.0352 -0.3325 0.067 Uiso 1 1 calc R
C9 C 0.3728(5) 0.9745(4) -0.4290(3) 0.0664(11) Uani 1 1 d .
H9A H 0.4753 0.9880 -0.4293 0.080 Uiso 1 1 calc R
H9B H 0.3216 1.0262 -0.4714 0.080 Uiso 1 1 calc R
C10 C 0.3156(4) 0.8231(4) -0.4698(2) 0.0549(9) Uani 1 1 d .
H10A H 0.2118 0.8093 -0.4732 0.066 Uiso 1 1 calc R
H10B H 0.3306 0.7862 -0.5374 0.066 Uiso 1 1 calc R
N11 N 0.3920(3) 0.7485(3) -0.40342(17) 0.0451(6) Uani 1 1 d .
H11B H 0.4850 0.7510 -0.4119 0.054 Uiso 1 1 calc R
C12 C 0.3353(4) 0.6030(3) -0.4286(2) 0.0516(8) Uani 1 1 d .
H12A H 0.3284 0.5582 -0.4998 0.062 Uiso 1 1 calc R
H12B H 0.2379 0.5949 -0.4167 0.062 Uiso 1 1 calc R
C13 C 0.4289(4) 0.5287(3) -0.3680(2) 0.0555(9) Uani 1 1 d .
H13A H 0.5295 0.5558 -0.3685 0.067 Uiso 1 1 calc R
H13B H 0.4052 0.4275 -0.4014 0.067 Uiso 1 1 calc R
C14 C 0.4186(4) 0.5547(3) -0.2616(2) 0.0534(8) Uani 1 1 d .
H14A H 0.3169 0.5347 -0.2608 0.064 Uiso 1 1 calc R
H14B H 0.4705 0.4875 -0.2344 0.064 Uiso 1 1 calc R
C15 C 0.4271(3) 0.7111(3) -0.09937(19) 0.0362(6) Uani 1 1 d .
H15A H 0.3220 0.7076 -0.1144 0.043 Uiso 1 1 calc R
H15B H 0.4682 0.8039 -0.0529 0.043 Uiso 1 1 calc R
C16 C 0.4653(3) 0.6029(3) -0.04711(19) 0.0345(6) Uani 1 1 d .
C17 C 0.5948(3) 0.6196(3) 0.02053(19) 0.0383(7) Uani 1 1 d .
H17 H 0.6608 0.7015 0.0357 0.046 Uiso 1 1 calc R
C18 C 0.3714(3) 0.4818(3) -0.0660(2) 0.0405(7) Uani 1 1 d .
H18 H 0.2818 0.4685 -0.1114 0.049 Uiso 1 1 calc R
C1A C 0.2119(3) 0.9335(3) -0.1641(2) 0.0453(7) Uani 1 1 d D
O11A O 0.1976(2) 0.8307(2) -0.24122(15) 0.0459(5) Uani 1 1 d .
O12A O 0.3267(2) 1.0092(2) -0.12171(16) 0.0510(5) Uani 1 1 d .
C2A C 0.0803(4) 0.9591(5) -0.1232(3) 0.0650(10) Uani 1 1 d D
H2AA H 0.0003(18) 0.941(3) -0.1738(14) 0.078 Uiso 1 1 d D
H2AB H 0.065(3) 0.905(3) -0.0834(18) 0.078 Uiso 1 1 d D
H2AC H 0.088(3) 1.0508(13) -0.0869(19) 0.078 Uiso 1 1 d D
C1B C 0.2140(3) 0.1808(3) 0.4053(2) 0.0437(7) Uani 1 1 d D
C2B C 0.0992(4) 0.2208(4) 0.4614(3) 0.0611(9) Uani 1 1 d D
H2BA H 0.082(3) 0.156(2) 0.4938(19) 0.073 Uiso 1 1 d D
H2BB H 0.0133(17) 0.224(3) 0.4220(16) 0.073 Uiso 1 1 d D
H2BC H 0.126(3) 0.3061(15) 0.5069(16) 0.073 Uiso 1 1 d D
O11B O 0.1886(2) 0.0659(2) 0.34096(16) 0.0582(6) Uani 1 1 d .
O12B O 0.3239(3) 0.2609(3) 0.4259(2) 0.0734(7) Uani 1 1 d .
O1C O 0.0598(3) 0.0907(3) 0.6769(2) 0.0732(7) Uani 1 1 d D
H1C H -0.026(2) 0.049(4) 0.677(3) 0.088 Uiso 1 1 d D
C2C C 0.0421(5) 0.2215(5) 0.7282(4) 0.0990(16) Uani 1 1 d D
H2CA H 0.091(3) 0.296(2) 0.717(3) 0.119 Uiso 1 1 d D
H2CB H -0.0517(15) 0.241(3) 0.719(3) 0.119 Uiso 1 1 d D
H2CC H 0.068(4) 0.241(3) 0.7969(8) 0.119 Uiso 1 1 d D

loop_
_atom_site_aniso_label
_atom_site_aniso_U_11
_atom_site_aniso_U_22
_atom_site_aniso_U_33
_atom_site_aniso_U_23
_atom_site_aniso_U_13
_atom_site_aniso_U_12
Zn1 0.0461(2) 0.0345(2) 0.03126(19) 0.01323(13) 0.01106(13) 0.00835(14)
N1 0.0509(14) 0.0391(14) 0.0313(12) 0.0134(10) 0.0153(10) 0.0136(11)
C2 0.0570(19) 0.063(2) 0.0410(16) 0.0259(15) 0.0223(14) 0.0257(17)
C3 0.0437(17) 0.086(3) 0.0388(17) 0.0217(17) 0.0136(14) 0.0032(17)
N4 0.0501(15) 0.0505(16) 0.0364(13) 0.0084(11) 0.0206(11) 0.0024(12)
C5 0.069(2) 0.051(2) 0.063(2) -0.0019(17) 0.0274(19) -0.0100(18)
C6 0.089(3) 0.041(2) 0.090(3) 0.0192(19) 0.046(2) 0.0066(19)
C7 0.098(3) 0.044(2) 0.090(3) 0.030(2) 0.044(2) 0.018(2)
N8 0.0693(18) 0.0560(18) 0.0614(17) 0.0325(14) 0.0322(15) 0.0243(15)
C9 0.097(3) 0.073(3) 0.063(2) 0.045(2) 0.048(2) 0.045(2)
C10 0.0541(19) 0.083(3) 0.0394(17) 0.0301(17) 0.0166(15) 0.0228(18)
N11 0.0502(15) 0.0533(16) 0.0339(13) 0.0129(11) 0.0133(11) 0.0104(12)
C12 0.061(2) 0.054(2) 0.0380(16) 0.0057(14) 0.0179(15) 0.0021(16)
C13 0.082(2) 0.0370(18) 0.0488(18) 0.0114(14) 0.0186(17) 0.0109(17)
C14 0.084(2) 0.0340(17) 0.0433(17) 0.0118(14) 0.0158(17) 0.0118(16)
C15 0.0427(15) 0.0373(16) 0.0328(14) 0.0143(12) 0.0113(12) 0.0096(13)
C16 0.0417(15) 0.0346(15) 0.0301(13) 0.0117(11) 0.0108(11) 0.0074(13)
C17 0.0437(16) 0.0367(16) 0.0327(14) 0.0128(12) 0.0048(12) -0.0033(13)
C18 0.0406(15) 0.0458(18) 0.0351(15) 0.0173(13) 0.0029(12) 0.0017(13)
C1A 0.0512(19) 0.054(2) 0.0447(17) 0.0283(16) 0.0193(15) 0.0206(16)
O11A 0.0491(12) 0.0565(14) 0.0418(11) 0.0214(10) 0.0186(9) 0.0185(10)
O12A 0.0481(13) 0.0548(14) 0.0573(13) 0.0224(11) 0.0199(11) 0.0073(11)
C2A 0.053(2) 0.100(3) 0.055(2) 0.030(2) 0.0252(17) 0.029(2)
C1B 0.0469(18) 0.0488(19) 0.0361(16) 0.0147(14) 0.0068(13) 0.0100(16)
C2B 0.056(2) 0.069(3) 0.058(2) 0.0084(18) 0.0233(17) 0.0102(19)
O11B 0.0599(14) 0.0615(16) 0.0517(13) 0.0070(12) 0.0231(11) 0.0078(12)
O12B 0.0505(14) 0.0725(18) 0.0868(18) -0.0007(14) 0.0282(13) 0.0002(13)
O1C 0.0623(16) 0.0587(17) 0.101(2) 0.0201(15) 0.0285(15) 0.0077(14)
C2C 0.092(3) 0.061(3) 0.128(4) 0.003(3) 0.023(3) 0.010(3)

loop_
_atom_type_symbol
_atom_type_description
_atom_type_scat_dispersion_real
_atom_type_scat_dispersion_imag
_atom_type_scat_source
C C 0.0033 0.0016 'International Tables Vol C Tables 4.2.6.8 and 6.1.1.4'
H H 0.0000 0.0000 'International Tables Vol C Tables 4.2.6.8 and 6.1.1.4'
N N 0.0061 0.0033 'International Tables Vol C Tables 4.2.6.8 and 6.1.1.4'
O O 0.0106 0.0060 'International Tables Vol C Tables 4.2.6.8 and 6.1.1.4'
Zn Zn 0.2839 1.4301 'International Tables Vol C Tables 4.2.6.8 and 6.1.1.4'

loop_
_geom_angle_atom_site_label_1
_geom_angle_atom_site_label_2
_geom_angle_atom_site_label_3
_geom_angle
_geom_angle_site_symmetry_1
N11 Zn1 N4 105.32(10) .
N11 Zn1 O11A 103.27(9) .
N4 Zn1 O11A 151.31(9) .
N11 Zn1 N8 83.49(10) .
N4 Zn1 N8 92.43(11) .
O11A Zn1 N8 93.20(9) .
N11 Zn1 N1 93.94(9) .
N4 Zn1 N1 83.73(9) .
O11A Zn1 N1 91.93(8) .
N8 Zn1 N1 174.67(9) .
N11 Zn1 O12A 157.85(9) .
N4 Zn1 O12A 94.18(9) .
O11A Zn1 O12A 58.34(8) .
N8 Zn1 O12A 85.31(9) .
N1 Zn1 O12A 98.62(8) .
N11 Zn1 C1A 131.53(11) .
N4 Zn1 C1A 122.67(10) .
O11A Zn1 C1A 29.72(9) .
N8 Zn1 C1A 87.79(10) .
N1 Zn1 C1A 97.39(8) .
O12A Zn1 C1A 28.67(9) .
C2 N1 C15 111.8(2) .
C2 N1 C14 112.1(2) .
C15 N1 C14 107.8(2) .
C2 N1 Zn1 101.70(17) .
C15 N1 Zn1 110.52(16) .
C14 N1 Zn1 112.97(16) .
N1 C2 C3 111.3(2) .
N4 C3 C2 109.2(2) .
C5 N4 C3 112.9(3) .
C5 N4 Zn1 115.2(2) .
C3 N4 Zn1 106.72(19) .
N4 C5 C6 111.4(3) .
C5 C6 C7 116.9(3) .
N8 C7 C6 115.2(3) .
C9 N8 C7 113.3(3) .
C9 N8 Zn1 104.99(19) .
C7 N8 Zn1 117.0(2) .
N8 C9 C10 110.4(3) .
N11 C10 C9 108.4(3) .
C12 N11 C10 113.8(3) .
C12 N11 Zn1 116.44(19) .
C10 N11 Zn1 107.00(19) .
N11 C12 C13 111.3(3) .
C12 C13 C14 116.6(3) .
N1 C14 C13 116.5(3) .
N1 C15 C16 116.5(2) .
C17 C16 C18 117.6(2) .
C17 C16 C15 121.6(2) .
C18 C16 C15 120.9(2) .
C18 C17 C16 120.6(3) 2_665
C17 C18 C16 121.8(2) 2_665
O12A C1A O11A 123.2(3) .
O12A C1A C2A 120.0(3) .
O11A C1A C2A 116.7(3) .
O12A C1A Zn1 69.00(17) .
O11A C1A Zn1 54.39(15) .
C2A C1A Zn1 170.6(3) .
C1A O11A Zn1 95.88(19) .
C1A O12A Zn1 82.33(19) .
O12B C1B O11B 124.4(3) .
O12B C1B C2B 118.8(3) .
O11B C1B C2B 116.7(3) .

loop_
_geom_bond_atom_site_label_1
_geom_bond_atom_site_label_2
_geom_bond_distance
_geom_bond_site_symmetry_2
Zn1 N11 2.071(2) .
Zn1 N4 2.087(3) .
Zn1 O11A 2.089(2) .
Zn1 N8 2.161(3) .
Zn1 N1 2.252(2) .
Zn1 O12A 2.407(2) .
Zn1 C1A 2.556(3) .
N1 C2 1.465(4) .
N1 C15 1.498(3) .
N1 C14 1.502(4) .
C2 C3 1.510(5) .
C3 N4 1.493(4) .
N4 C5 1.460(4) .
C5 C6 1.505(5) .
C6 C7 1.520(6) .
C7 N8 1.484(5) .
N8 C9 1.461(4) .
C9 C10 1.497(5) .
C10 N11 1.488(4) .
N11 C12 1.448(4) .
C12 C13 1.511(4) .
C13 C14 1.512(4) .
C15 C16 1.514(4) .
C16 C17 1.390(4) .
C16 C18 1.393(4) .
C17 C18 1.383(4) 2_665
C18 C17 1.383(4) 2_665
C1A O12A 1.237(4) .
C1A O11A 1.274(4) .
C1A C2A 1.516(5) .
C1B O12B 1.217(4) .
C1B O11B 1.243(4) .
C1B C2B 1.515(5) .
O1C C2C 1.368(5) .

loop_
_geom_hbond_atom_site_label_D
_geom_hbond_atom_site_label_H
_geom_hbond_atom_site_label_A
_geom_hbond_distance_DH
_geom_hbond_distance_HA
_geom_hbond_distance_DA
_geom_hbond_angle_DHA
_geom_hbond_site_symmetry_A
N4 H4 O11B 0.93 2.06 2.953(3) 161.7 2_665
N8 H8B O1C 0.93 2.06 2.972(4) 168.0 1_564
N11 H11B O12B 0.93 1.90 2.831(4) 174.2 2_665
O1C H1C O11B 0.901(10) 1.809(14) 2.697(4) 168(4) 2_556

loop_
_geom_torsion_atom_site_label_1
_geom_torsion_atom_site_label_2
_geom_torsion_atom_site_label_3
_geom_torsion_atom_site_label_4
_geom_torsion
_geom_torsion_site_symmetry_4
N11 Zn1 N1 C2 90.39(18) .
N4 Zn1 N1 C2 -14.61(17) .
O11A Zn1 N1 C2 -166.17(17) .
N8 Zn1 N1 C2 29.4(11) .
O12A Zn1 N1 C2 -107.90(17) .
C1A Zn1 N1 C2 -136.84(18) .
N11 Zn1 N1 C15 -150.76(18) .
N4 Zn1 N1 C15 104.24(18) .
O11A Zn1 N1 C15 -47.32(18) .
N8 Zn1 N1 C15 148.3(10) .
O12A Zn1 N1 C15 10.95(18) .
C1A Zn1 N1 C15 -17.99(19) .
N11 Zn1 N1 C14 -29.9(2) .
N4 Zn1 N1 C14 -134.9(2) .
O11A Zn1 N1 C14 73.5(2) .
N8 Zn1 N1 C14 -90.9(11) .
O12A Zn1 N1 C14 131.8(2) .
C1A Zn1 N1 C14 102.8(2) .
C15 N1 C2 C3 -75.3(3) .
C14 N1 C2 C3 163.6(2) .
Zn1 N1 C2 C3 42.7(2) .
N1 C2 C3 N4 -61.1(3) .
C2 C3 N4 C5 170.4(3) .
C2 C3 N4 Zn1 42.9(3) .
N11 Zn1 N4 C5 126.3(2) .
O11A Zn1 N4 C5 -58.8(3) .
N8 Zn1 N4 C5 42.4(2) .
N1 Zn1 N4 C5 -141.3(2) .
O12A Zn1 N4 C5 -43.1(2) .
C1A Zn1 N4 C5 -46.5(2) .
N11 Zn1 N4 C3 -107.51(19) .
O11A Zn1 N4 C3 67.4(3) .
N8 Zn1 N4 C3 168.58(19) .
N1 Zn1 N4 C3 -15.12(19) .
O12A Zn1 N4 C3 83.11(19) .
C1A Zn1 N4 C3 79.6(2) .
C3 N4 C5 C6 172.9(3) .
Zn1 N4 C5 C6 -64.2(3) .
N4 C5 C6 C7 73.5(4) .
C5 C6 C7 N8 -63.9(5) .
C6 C7 N8 C9 -76.1(4) .
C6 C7 N8 Zn1 46.3(4) .
N11 Zn1 N8 C9 -12.4(2) .
N4 Zn1 N8 C9 92.7(2) .
O11A Zn1 N8 C9 -115.4(2) .
N1 Zn1 N8 C9 49.0(12) .
O12A Zn1 N8 C9 -173.3(2) .
C1A Zn1 N8 C9 -144.6(2) .
N11 Zn1 N8 C7 -138.9(3) .
N4 Zn1 N8 C7 -33.8(2) .
O11A Zn1 N8 C7 118.1(2) .
N1 Zn1 N8 C7 -77.5(11) .
O12A Zn1 N8 C7 60.2(2) .
C1A Zn1 N8 C7 88.8(2) .
C7 N8 C9 C10 168.9(3) .
Zn1 N8 C9 C10 40.1(3) .
N8 C9 C10 N11 -57.9(4) .
C9 C10 N11 C12 173.5(3) .
C9 C10 N11 Zn1 43.4(3) .
N4 Zn1 N11 C12 123.9(2) .
O11A Zn1 N11 C12 -53.6(2) .
N8 Zn1 N11 C12 -145.4(2) .
N1 Zn1 N11 C12 39.3(2) .
O12A Zn1 N11 C12 -85.3(3) .
C1A Zn1 N11 C12 -64.2(2) .
N4 Zn1 N11 C10 -107.6(2) .
O11A Zn1 N11 C10 74.9(2) .
N8 Zn1 N11 C10 -16.8(2) .
N1 Zn1 N11 C10 167.8(2) .
O12A Zn1 N11 C10 43.3(3) .
C1A Zn1 N11 C10 64.4(2) .
C10 N11 C12 C13 172.2(2) .
Zn1 N11 C12 C13 -62.6(3) .
N11 C12 C13 C14 75.9(4) .
C2 N1 C14 C13 -68.7(3) .
C15 N1 C14 C13 167.9(3) .
Zn1 N1 C14 C13 45.5(3) .
C12 C13 C14 N1 -68.4(4) .
C2 N1 C15 C16 -68.3(3) .
C14 N1 C15 C16 55.3(3) .
Zn1 N1 C15 C16 179.19(19) .
N1 C15 C16 C17 87.2(3) .
N1 C15 C16 C18 -92.3(3) .
C18 C16 C17 C18 0.7(4) 2_665
C15 C16 C17 C18 -178.8(2) 2_665
C17 C16 C18 C17 -0.7(5) 2_665
C15 C16 C18 C17 178.8(2) 2_665
N11 Zn1 C1A O12A -163.56(15) .
N4 Zn1 C1A O12A 7.2(2) .
O11A Zn1 C1A O12A 175.3(3) .
N8 Zn1 C1A O12A -84.26(18) .
N1 Zn1 C1A O12A 94.47(17) .
N11 Zn1 C1A O11A 21.1(2) .
N4 Zn1 C1A O11A -168.14(15) .
N8 Zn1 C1A O11A 100.39(18) .
N1 Zn1 C1A O11A -80.88(16) .
O12A Zn1 C1A O11A -175.3(3) .
N11 Zn1 C1A C2A -0.2(15) .
N4 Zn1 C1A C2A 170.6(14) .
O11A Zn1 C1A C2A -21.3(14) .
N8 Zn1 C1A C2A 79.1(14) .
N1 Zn1 C1A C2A -102.2(14) .
O12A Zn1 C1A C2A 163.4(15) .
O12A C1A O11A Zn1 -5.2(3) .
C2A C1A O11A Zn1 176.2(2) .
N11 Zn1 O11A C1A -163.93(16) .
N4 Zn1 O11A C1A 21.1(3) .
N8 Zn1 O11A C1A -79.87(18) .
N1 Zn1 O11A C1A 101.56(16) .
O12A Zn1 O11A C1A 2.62(15) .
O11A C1A O12A Zn1 4.5(3) .
C2A C1A O12A Zn1 -176.9(3) .
N11 Zn1 O12A C1A 34.2(3) .
N4 Zn1 O12A C1A -173.92(17) .
O11A Zn1 O12A C1A -2.71(16) .
N8 Zn1 O12A C1A 93.98(18) .
N1 Zn1 O12A C1A -89.64(17) .
